data_4076426
loop_
_publ_author_name
'MacDougall, Tiffany J.'
'Samant, Rahul G.'
'Trepanier, Steven J.'
'Ferguson, Michael J.'
'McDonald, Robert'
'Cowie, Martin'

_publ_section_title
;
 Geminal Carbon--Hydrogen Bond Activation in Cumulenes Promoted by
 Adjacent Iridium/Ruthenium Centers
;
_journal_issue 5
_journal_name_full Organometallics
_journal_page_first 1857
_journal_paper_doi 10.1021/om201201h
_journal_volume 31
_journal_year 2012
_chemical_formula_moiety 'C59 H50 Ir O4 P4 Ru, C F3 O3 S, 3.5(C4 H8 O)'
_chemical_formula_sum 'C74 H78 F3 Ir O10.5 P4 Ru S'
_chemical_formula_weight 1641.57
_chemical_name_systematic
; 
 ? 
;
_space_group_IT_number 62
_symmetry_cell_setting orthorhombic
_symmetry_space_group_name_Hall '-P 2ac 2n'
_symmetry_space_group_name_H-M 'P n m a'
_atom_sites_solution_hydrogens geom
_atom_sites_solution_primary direct
_atom_sites_solution_secondary difmap
_audit_creation_method SHELXL-97
_cell_angle_alpha 90.00
_cell_angle_beta 90.00
_cell_angle_gamma 90.00
_cell_formula_units_Z 4
_cell_length_a 18.5564(13)
_cell_length_b 15.2146(10)
_cell_length_c 24.4022(16)
_cell_measurement_reflns_used 9605
_cell_measurement_temperature 173(2)
_cell_measurement_theta_max 27.53
_cell_measurement_theta_min 2.40
_cell_volume 6889.4(8)
_computing_cell_refinement 'Bruker SAINT'
_computing_data_collection 'Bruker APEX2'
_computing_data_reduction 'Bruker SAINT'
_computing_molecular_graphics 'Bruker SHELXTL'
_computing_publication_material 'Bruker SHELXTL'
_computing_structure_refinement 'SHELXL-97 (Sheldrick, 2008)'
_computing_structure_solution 'SHELXS-97 (Sheldrick, 2008)'
_diffrn_ambient_temperature 173(2)
_diffrn_measured_fraction_theta_full 0.999
_diffrn_measured_fraction_theta_max 0.999
_diffrn_measurement_device_type 'Bruker APEX-II CCD'
_diffrn_measurement_method '\w scans'
_diffrn_radiation_monochromator graphite
_diffrn_radiation_source 'fine-focus sealed tube'
_diffrn_radiation_type MoK\a
_diffrn_radiation_wavelength 0.71073
_diffrn_reflns_av_R_equivalents 0.0273
_diffrn_reflns_av_sigmaI/netI 0.0159
_diffrn_reflns_limit_h_max 24
_diffrn_reflns_limit_h_min -24
_diffrn_reflns_limit_k_max 19
_diffrn_reflns_limit_k_min -19
_diffrn_reflns_limit_l_max 31
_diffrn_reflns_limit_l_min -31
_diffrn_reflns_number 58677
_diffrn_reflns_theta_full 27.54
_diffrn_reflns_theta_max 27.54
_diffrn_reflns_theta_min 1.58
_exptl_absorpt_coefficient_mu 2.340
_exptl_absorpt_correction_T_max 0.5462
_exptl_absorpt_correction_T_min 0.4237
_exptl_absorpt_correction_type numerical
_exptl_absorpt_process_details 'SADABS (Sheldrick, 2008)'
_exptl_crystal_colour yellow
_exptl_crystal_density_diffrn 1.583
_exptl_crystal_density_method 'not measured'
_exptl_crystal_description plate
_exptl_crystal_F_000 3320
_exptl_crystal_size_max 0.44
_exptl_crystal_size_mid 0.43
_exptl_crystal_size_min 0.29
_platon_squeeze_details
;
Attempts to refine peaks of residual electron density as disordered or 
partial-occupancy solvent pentane or tetrahydrofuran carbon or oxygen atoms 
were unsuccessful.  The data were corrected for disordered electron density 
through use of the SQUEEZE procedure (Sluis, P. van der; Spek, A. L. Acta 
Crystallogr. 1990, A46, 194&#x0096;201) as implemented in PLATON (Spek, A. L. Acta 
Crystallogr. 1990, A46, C34; Spek, A. L. J. Appl. Cryst. 2003, 36, 7&#x0096;13.  
PLATON - a multipurpose crystallographic tool.  Utrecht University, 
Utrecht, The Netherlands).  A total solvent-accessible void volume of 1715.9 
angstroms3 with a total electron count of 566 (consistent with 14 molecules 
of solvent tetrahydrofuran, or 3.5 molecules per formula unit of the IrRu 
complex) was found in the unit cell.
;
_refine_diff_density_max 2.007
_refine_diff_density_min -3.122
_refine_diff_density_rms 0.124
_refine_ls_extinction_method none
_refine_ls_goodness_of_fit_ref 1.131
_refine_ls_hydrogen_treatment constr
_refine_ls_matrix_type full
_refine_ls_number_parameters 505
_refine_ls_number_reflns 8238
_refine_ls_number_restraints 0
_refine_ls_restrained_S_all 1.131
_refine_ls_R_factor_all 0.0664
_refine_ls_R_factor_gt 0.0608
_refine_ls_shift/su_max 0.003
_refine_ls_shift/su_mean 0.000
_refine_ls_structure_factor_coef Fsqd
_refine_ls_weighting_details 'calc w=1/[\s^2^(Fo^2^)+(0.0338P)^2^+42.5779P] where P=(Fo^2^+2Fc^2^)/3'
_refine_ls_weighting_scheme calc
_refine_ls_wR_factor_gt 0.1354
_refine_ls_wR_factor_ref 0.1379
_reflns_number_gt 7294
_reflns_number_total 8238
_reflns_threshold_expression I>2\s(I)
_cod_data_source_file om201201h_si_001.cif
_cod_data_source_block 4-CF3SO3
_cod_depositor_comments
;
The following automatic conversions were performed:

'_symmetry_cell_setting' value 'Orthorhombic' changed to
'orthorhombic' according to
/home/saulius/struct/CIF-dictionaries/cif_core.dic dictionary named
'cif_core.dic' version 2.4.1 from 2010-06-29.

Automatic conversion script
Id: cif_fix_values 1715 2011-07-08 13:25:40Z adriana 
;
_cod_original_sg_symbol_Hall '- P 2ac 2n'
_cod_original_sg_symbol_H-M Pnma
_cod_original_formula_sum 'C74 H78 F3 Ir O10.50 P4 Ru S'
_cod_database_code 4076426

loop_
_symmetry_equiv_pos_as_xyz
'x, y, z'
'-x+1/2, -y, z+1/2'
'-x, y+1/2, -z'
'x+1/2, -y+1/2, -z+1/2'
'-x, -y, -z'
'x-1/2, y, -z-1/2'
'x, -y-1/2, z'
'-x-1/2, y-1/2, z-1/2'

loop_
_atom_site_label
_atom_site_type_symbol
_atom_site_fract_x
_atom_site_fract_y
_atom_site_fract_z
_atom_site_U_iso_or_equiv
_atom_site_adp_type
_atom_site_occupancy
_atom_site_symmetry_multiplicity
_atom_site_calc_flag
_atom_site_refinement_flags
_atom_site_disorder_group
Ir Ir 0.489608(19) 0.23420(5) 0.254692(14) 0.0323(2) Uani 0.50 1 d P -1
Ru Ru 0.40158(3) 0.2500 0.35514(2) 0.03307(14) Uani 1 2 d S .
P1 P 0.4731(4) 0.0830(3) 0.2422(3) 0.0333(11) Uani 0.50 1 d P -1
P2 P 0.39846(8) 0.09380(11) 0.34993(5) 0.0411(3) Uani 1 1 d . .
P3 P 0.4832(4) 0.3860(4) 0.2403(3) 0.0383(12) Uani 0.50 1 d P -1
O1 O 0.6362(4) 0.2212(7) 0.2018(3) 0.065(4) Uani 0.50 1 d P -1
O2 O 0.4287(4) 0.2500 0.4795(2) 0.0599(18) Uani 1 2 d S .
O3 O 0.2402(3) 0.2500 0.3797(3) 0.066(2) Uani 1 2 d S .
O4 O 0.5697(3) 0.2500 0.3595(3) 0.075(2) Uani 1 2 d S .
C1 C 0.5833(5) 0.2290(10) 0.2258(4) 0.048(5) Uani 0.50 1 d P -1
C2 C 0.4225(4) 0.2500 0.4333(3) 0.0377(16) Uani 1 2 d S .
C3 C 0.2995(4) 0.2500 0.3691(3) 0.0371(16) Uani 1 2 d S .
C4 C 0.5155(4) 0.2500 0.3358(3) 0.046(2) Uani 1 2 d S .
C5 C 0.3807(4) 0.2500 0.2681(3) 0.0411(18) Uani 1 2 d S .
C6 C 0.3172(4) 0.2500 0.2416(3) 0.0346(15) Uani 1 2 d S .
H6 H 0.2759 0.2500 0.2646 0.042 Uiso 1 2 calc SR .
C7 C 0.3019(4) 0.2500 0.1832(3) 0.046(2) Uani 1 2 d S .
C8 C 0.3572(5) 0.2500 0.1401(4) 0.056(2) Uani 1 2 d S .
H8A H 0.3339 0.2500 0.1041 0.084 Uiso 1 2 calc SR .
H8B H 0.3873 0.1974 0.1437 0.084 Uiso 0.50 1 calc PR .
H8C H 0.3873 0.3026 0.1437 0.084 Uiso 0.50 1 calc PR .
C9 C 0.2374(7) 0.2500 0.1691(5) 0.26(2) Uani 1 2 d S .
H9A H 0.2006 0.2500 0.1962 0.314 Uiso 1 2 calc SR .
H9B H 0.2251 0.2500 0.1314 0.314 Uiso 1 2 calc SR .
C10 C 0.3981(8) 0.0398(10) 0.2817(5) 0.032(2) Uani 0.50 1 d P -1
H10A H 0.4030 -0.0246 0.2860 0.038 Uiso 0.50 1 calc PR -1
H10B H 0.3521 0.0520 0.2626 0.038 Uiso 0.50 1 calc PR -1
C11 C 0.4566(12) 0.0529(15) 0.1740(8) 0.046(5) Uani 0.50 1 d P -1
C12 C 0.4960(10) 0.0842(12) 0.1290(9) 0.046(4) Uani 0.50 1 d P -1
H12 H 0.5368 0.1203 0.1359 0.055 Uiso 0.50 1 calc PR -1
C13 C 0.4786(11) 0.0655(16) 0.0757(8) 0.054(5) Uani 0.50 1 d P -1
H13 H 0.5065 0.0900 0.0469 0.065 Uiso 0.50 1 calc PR -1
C14 C 0.4228(14) 0.0132(16) 0.0637(10) 0.074(6) Uani 0.50 1 d P -1
H14 H 0.4128 0.0004 0.0264 0.088 Uiso 0.50 1 calc PR -1
C15 C 0.3795(15) -0.0224(17) 0.1037(10) 0.084(7) Uani 0.50 1 d P -1
H15 H 0.3393 -0.0582 0.0944 0.100 Uiso 0.50 1 calc PR -1
C16 C 0.3966(10) -0.0041(11) 0.1588(6) 0.060(4) Uani 0.50 1 d P -1
H16 H 0.3682 -0.0298 0.1870 0.072 Uiso 0.50 1 calc PR -1
C20 C 0.4060(8) 0.4341(10) 0.2770(5) 0.032(2) Uani 0.50 1 d P -1
H20A H 0.4089 0.4989 0.2737 0.038 Uiso 0.50 1 calc PR -1
H20B H 0.3612 0.4152 0.2584 0.038 Uiso 0.50 1 calc PR -1
C21 C 0.5486(10) 0.0102(13) 0.2605(7) 0.038(4) Uani 0.50 1 d P -1
C22 C 0.6063(9) 0.0429(11) 0.2900(6) 0.045(3) Uani 0.50 1 d P -1
H22 H 0.6086 0.1027 0.3010 0.054 Uiso 0.50 1 calc PR -1
C23 C 0.6593(11) -0.015(2) 0.3023(9) 0.067(6) Uani 0.50 1 d P -1
H23 H 0.7000 0.0052 0.3223 0.081 Uiso 0.50 1 calc PR -1
C24 C 0.656(2) -0.100(3) 0.2871(16) 0.111(17) Uani 0.50 1 d P -1
H24 H 0.6949 -0.1377 0.2965 0.133 Uiso 0.50 1 calc PR -1
C25 C 0.603(2) -0.1298(15) 0.2604(14) 0.099(11) Uani 0.50 1 d P -1
H25 H 0.6026 -0.1905 0.2512 0.119 Uiso 0.50 1 calc PR -1
C26 C 0.5470(16) -0.0796(13) 0.2447(11) 0.074(6) Uani 0.50 1 d P -1
H26 H 0.5082 -0.1031 0.2239 0.089 Uiso 0.50 1 calc PR -1
C31 C 0.4669(3) 0.0291(4) 0.3852(2) 0.0438(13) Uani 1 1 d . .
C32 C 0.5201(3) 0.0672(4) 0.4171(2) 0.0488(14) Uani 1 1 d . .
H32 H 0.5205 0.1291 0.4221 0.059 Uiso 1 1 calc R .
C33 C 0.5726(4) 0.0163(5) 0.4418(3) 0.0620(18) Uani 1 1 d . .
H33 H 0.6089 0.0437 0.4633 0.074 Uiso 1 1 calc R .
C34 C 0.5728(4) -0.0731(5) 0.4355(3) 0.0663(19) Uani 1 1 d . .
H34 H 0.6085 -0.1080 0.4529 0.080 Uiso 1 1 calc R .
C35 C 0.5215(5) -0.1111(5) 0.4042(4) 0.081(3) Uani 1 1 d . .
H35 H 0.5222 -0.1730 0.3991 0.097 Uiso 1 1 calc R .
C36 C 0.4680(4) -0.0619(5) 0.3795(3) 0.0651(19) Uani 1 1 d . .
H36 H 0.4317 -0.0903 0.3584 0.078 Uiso 1 1 calc R .
C41 C 0.3146(3) 0.0485(4) 0.3760(2) 0.0480(14) Uani 1 1 d . .
C42 C 0.2558(4) 0.0324(6) 0.3428(3) 0.068(2) Uani 1 1 d . .
H42 H 0.2593 0.0416 0.3044 0.082 Uiso 1 1 calc R .
C43 C 0.1917(4) 0.0029(7) 0.3653(4) 0.087(3) Uani 1 1 d . .
H43 H 0.1519 -0.0095 0.3421 0.105 Uiso 1 1 calc R .
C44 C 0.1852(4) -0.0084(7) 0.4193(4) 0.090(3) Uani 1 1 d . .
H44 H 0.1409 -0.0281 0.4344 0.108 Uiso 1 1 calc R .
C45 C 0.2423(5) 0.0083(8) 0.4527(4) 0.096(3) Uani 1 1 d . .
H45 H 0.2375 0.0007 0.4912 0.115 Uiso 1 1 calc R .
C46 C 0.3070(4) 0.0363(6) 0.4311(3) 0.075(2) Uani 1 1 d . .
H46 H 0.3467 0.0471 0.4548 0.089 Uiso 1 1 calc R .
C51 C 0.4638(17) 0.4151(14) 0.1662(10) 0.057(6) Uani 0.50 1 d P -1
C52 C 0.5150(14) 0.3810(14) 0.1310(9) 0.060(6) Uani 0.50 1 d P -1
H52 H 0.5542 0.3472 0.1444 0.072 Uiso 0.50 1 calc PR -1
C53 C 0.5070(11) 0.3981(12) 0.0743(7) 0.056(4) Uani 0.50 1 d P -1
H53 H 0.5415 0.3781 0.0484 0.067 Uiso 0.50 1 calc PR -1
C54 C 0.446(2) 0.4454(17) 0.0581(11) 0.081(10) Uani 0.50 1 d P -1
H54 H 0.4384 0.4557 0.0201 0.098 Uiso 0.50 1 calc PR -1
C55 C 0.3988(18) 0.4767(16) 0.0944(10) 0.095(8) Uani 0.50 1 d P -1
H55 H 0.3590 0.5108 0.0823 0.115 Uiso 0.50 1 calc PR -1
C56 C 0.4079(12) 0.4588(11) 0.1507(6) 0.067(5) Uani 0.50 1 d P -1
H56 H 0.3735 0.4786 0.1768 0.081 Uiso 0.50 1 calc PR -1
C61 C 0.5607(13) 0.4522(13) 0.2587(8) 0.051(5) Uani 0.50 1 d P -1
C62 C 0.6221(9) 0.4131(11) 0.2839(6) 0.047(3) Uani 0.50 1 d P -1
H62 H 0.6229 0.3516 0.2905 0.056 Uiso 0.50 1 calc PR -1
C63 C 0.6826(11) 0.4661(14) 0.2994(8) 0.063(5) Uani 0.50 1 d P -1
H63 H 0.7231 0.4398 0.3168 0.076 Uiso 0.50 1 calc PR -1
C64 C 0.6821(16) 0.553(3) 0.2894(14) 0.087(14) Uani 0.50 1 d P -1
H64 H 0.7223 0.5886 0.2991 0.105 Uiso 0.50 1 calc PR -1
C65 C 0.622(2) 0.590(2) 0.264(2) 0.105(13) Uani 0.50 1 d P -1
H65 H 0.6226 0.6512 0.2557 0.126 Uiso 0.50 1 calc PR -1
C66 C 0.5608(12) 0.5419(14) 0.2519(10) 0.062(5) Uani 0.50 1 d P -1
H66 H 0.5189 0.5707 0.2386 0.074 Uiso 0.50 1 calc PR -1
S S 0.3842(4) 0.7500 0.2557(2) 0.1315(17) Uani 1 2 d S .
F5 F 0.2993(6) 0.8212(6) 0.3219(4) 0.177(4) Uani 1 1 d . .
F6 F 0.2507(7) 0.7500 0.2620(10) 0.261(11) Uani 1 2 d S .
O5 O 0.3805(8) 0.6752(9) 0.2272(5) 0.212(6) Uani 1 1 d . .
O6 O 0.4385(8) 0.7500 0.3018(9) 0.224(9) Uani 1 2 d S .
C30 C 0.3062(10) 0.7500 0.2921(8) 0.108(5) Uani 1 2 d S .

loop_
_atom_site_aniso_label
_atom_site_aniso_U_11
_atom_site_aniso_U_22
_atom_site_aniso_U_33
_atom_site_aniso_U_23
_atom_site_aniso_U_13
_atom_site_aniso_U_12
Ir 0.02914(16) 0.0421(7) 0.02551(15) 0.00074(16) 0.00136(11) -0.00003(16)
Ru 0.0292(3) 0.0492(3) 0.0208(2) 0.000 -0.0004(2) 0.000
P1 0.038(2) 0.038(3) 0.0232(16) -0.005(2) 0.0003(13) 0.004(2)
P2 0.0384(7) 0.0567(9) 0.0283(6) -0.0094(6) -0.0024(5) -0.0014(7)
P3 0.047(3) 0.040(3) 0.0275(16) -0.002(3) 0.0030(16) -0.005(2)
O1 0.040(4) 0.102(11) 0.053(5) -0.004(5) 0.014(4) -0.001(4)
O2 0.089(5) 0.065(4) 0.026(3) 0.000 -0.002(3) 0.000
O3 0.036(3) 0.108(6) 0.053(4) 0.000 0.005(3) 0.000
O4 0.033(3) 0.155(8) 0.037(3) 0.000 -0.002(3) 0.000
C1 0.032(4) 0.072(16) 0.039(5) 0.006(5) 0.002(4) 0.007(5)
C2 0.043(4) 0.039(4) 0.031(4) 0.000 -0.003(3) 0.000
C3 0.031(4) 0.045(4) 0.035(4) 0.000 -0.001(3) 0.000
C4 0.042(4) 0.071(6) 0.024(3) 0.000 0.002(3) 0.000
C5 0.035(4) 0.061(5) 0.027(3) 0.000 0.000(3) 0.000
C6 0.029(3) 0.049(4) 0.025(3) 0.000 0.005(3) 0.000
C7 0.039(4) 0.068(6) 0.032(4) 0.000 -0.006(3) 0.000
C8 0.037(4) 0.087(7) 0.044(5) 0.000 -0.002(4) 0.000
C9 0.043(7) 0.71(6) 0.037(6) 0.000 -0.005(5) 0.000
C10 0.053(4) 0.010(9) 0.032(3) -0.001(2) -0.003(3) -0.003(3)
C11 0.061(10) 0.061(14) 0.016(7) 0.010(9) -0.003(6) 0.037(10)
C12 0.051(9) 0.048(10) 0.038(8) -0.010(8) -0.001(7) 0.025(8)
C13 0.072(14) 0.065(14) 0.027(8) -0.005(10) 0.010(8) 0.008(11)
C14 0.108(17) 0.086(16) 0.027(9) -0.028(11) -0.015(9) 0.022(14)
C15 0.095(14) 0.101(19) 0.055(12) -0.025(13) -0.009(10) -0.010(14)
C16 0.089(11) 0.047(8) 0.044(7) -0.015(7) -0.006(7) -0.029(9)
C20 0.053(4) 0.010(9) 0.032(3) -0.001(2) -0.003(3) -0.003(3)
C21 0.051(9) 0.028(10) 0.035(6) 0.018(8) 0.001(5) 0.019(8)
C22 0.049(8) 0.055(9) 0.032(6) 0.005(7) 0.001(5) 0.013(8)
C23 0.045(11) 0.10(2) 0.053(9) -0.006(12) -0.006(8) 0.024(12)
C24 0.15(5) 0.11(3) 0.066(16) -0.01(2) -0.01(2) 0.09(3)
C25 0.16(3) 0.045(12) 0.093(16) 0.010(13) -0.023(18) 0.048(17)
C26 0.112(18) 0.032(11) 0.077(11) 0.001(11) -0.008(10) 0.004(11)
C31 0.044(3) 0.052(4) 0.035(3) -0.001(3) -0.001(2) -0.003(3)
C32 0.050(3) 0.049(4) 0.047(3) -0.008(3) -0.012(3) 0.003(3)
C33 0.057(4) 0.073(5) 0.056(4) 0.001(4) -0.017(3) 0.004(4)
C34 0.075(5) 0.062(5) 0.061(4) 0.012(4) -0.010(4) -0.001(4)
C35 0.110(7) 0.038(4) 0.096(6) 0.003(4) -0.030(5) 0.014(4)
C36 0.077(5) 0.046(4) 0.073(5) -0.002(3) -0.023(4) -0.012(4)
C41 0.042(3) 0.055(4) 0.047(3) -0.014(3) -0.004(2) -0.005(3)
C42 0.049(4) 0.085(6) 0.070(5) -0.019(4) -0.012(3) -0.012(4)
C43 0.046(4) 0.106(7) 0.110(7) -0.018(6) -0.012(4) -0.015(4)
C44 0.053(4) 0.110(8) 0.107(7) -0.015(6) 0.023(5) -0.030(5)
C45 0.078(6) 0.129(9) 0.080(6) 0.000(6) 0.022(5) -0.028(6)
C46 0.058(4) 0.109(7) 0.056(4) -0.010(4) 0.005(3) -0.025(4)
C51 0.110(15) 0.043(12) 0.019(8) -0.012(7) 0.001(8) -0.027(11)
C52 0.084(14) 0.069(15) 0.028(7) 0.017(9) 0.004(8) -0.004(10)
C53 0.078(13) 0.051(10) 0.039(7) -0.002(7) 0.008(8) -0.014(8)
C54 0.16(3) 0.054(13) 0.029(10) 0.017(11) -0.009(12) 0.003(16)
C55 0.16(3) 0.096(18) 0.031(10) 0.026(12) -0.023(12) 0.018(16)
C56 0.118(15) 0.051(9) 0.033(7) 0.019(7) 0.005(8) 0.036(11)
C61 0.075(12) 0.042(11) 0.035(7) -0.014(9) 0.022(7) -0.017(10)
C62 0.053(9) 0.047(9) 0.042(7) -0.002(7) 0.004(6) -0.018(7)
C63 0.052(10) 0.087(14) 0.050(8) 0.004(10) 0.001(8) -0.034(10)
C64 0.051(12) 0.14(4) 0.067(16) -0.05(2) 0.008(10) -0.046(16)
C65 0.11(3) 0.059(17) 0.15(3) -0.03(2) 0.04(2) -0.02(2)
C66 0.076(12) 0.024(10) 0.086(14) -0.017(11) 0.009(10) -0.014(10)
S 0.154(5) 0.135(4) 0.106(3) 0.000 0.026(3) 0.000
F5 0.226(10) 0.120(6) 0.185(8) -0.039(6) 0.035(7) 0.021(6)
F6 0.107(9) 0.157(12) 0.52(3) 0.000 -0.132(14) 0.000
O5 0.254(14) 0.226(13) 0.156(9) -0.102(9) 0.025(9) 0.022(11)
O6 0.127(12) 0.25(2) 0.29(2) 0.000 -0.096(15) 0.000
C30 0.112(13) 0.068(9) 0.143(15) 0.000 -0.041(11) 0.000

loop_
_atom_type_symbol
_atom_type_description
_atom_type_scat_dispersion_real
_atom_type_scat_dispersion_imag
_atom_type_scat_source
C C 0.0033 0.0016 'International Tables Vol C Tables 4.2.6.8 and 6.1.1.4'
H H 0.0000 0.0000 'International Tables Vol C Tables 4.2.6.8 and 6.1.1.4'
O O 0.0106 0.0060 'International Tables Vol C Tables 4.2.6.8 and 6.1.1.4'
F F 0.0171 0.0103 'International Tables Vol C Tables 4.2.6.8 and 6.1.1.4'
P P 0.1023 0.0942 'International Tables Vol C Tables 4.2.6.8 and 6.1.1.4'
S S 0.1246 0.1234 'International Tables Vol C Tables 4.2.6.8 and 6.1.1.4'
Ru Ru -1.2594 0.8363 'International Tables Vol C Tables 4.2.6.8 and 6.1.1.4'
Ir Ir -1.4442 7.9887 'International Tables Vol C Tables 4.2.6.8 and 6.1.1.4'

loop_
_geom_angle_atom_site_label_1
_geom_angle_atom_site_label_2
_geom_angle_atom_site_label_3
_geom_angle
_geom_angle_site_symmetry_1
_geom_angle_site_symmetry_3
C1 Ir C4 98.7(4) . .
C1 Ir C5 166.5(4) . .
C4 Ir C5 93.6(3) . .
C1 Ir P3 91.8(5) . .
C4 Ir P3 92.38(19) . .
C5 Ir P3 81.90(19) . .
C1 Ir P1 91.7(5) . .
C4 Ir P1 105.77(18) . .
C5 Ir P1 90.42(18) . .
P3 Ir P1 160.74(9) . .
C1 Ir Ru 145.8(3) . .
C4 Ir Ru 47.1(2) . .
C5 Ir Ru 46.9(2) . .
P3 Ir Ru 90.95(18) . .
P1 Ir Ru 96.67(17) . .
C3 Ru C2 91.4(3) . .
C3 Ru C5 89.9(3) . .
C2 Ru C5 178.8(3) . .
C3 Ru C4 177.6(3) . .
C2 Ru C4 91.0(3) . .
C5 Ru C4 87.7(3) . .
C3 Ru P2 89.17(4) . .
C2 Ru P2 93.28(4) . .
C5 Ru P2 86.74(4) . .
C4 Ru P2 90.69(4) . .
C3 Ru P2 89.17(4) . 7_565
C2 Ru P2 93.28(4) . 7_565
C5 Ru P2 86.74(4) . 7_565
C4 Ru P2 90.69(4) . 7_565
P2 Ru P2 173.28(7) . 7_565
C3 Ru Ir 133.7(2) . .
C2 Ru Ir 134.6(2) . .
C5 Ru Ir 44.2(2) . .
C4 Ru Ir 43.9(2) . .
P2 Ru Ir 83.57(4) . .
P2 Ru Ir 92.89(4) 7_565 .
C3 Ru Ir 133.7(2) . 7_565
C2 Ru Ir 134.6(2) . 7_565
C5 Ru Ir 44.2(2) . 7_565
C4 Ru Ir 43.9(2) . 7_565
P2 Ru Ir 92.88(4) . 7_565
P2 Ru Ir 83.57(4) 7_565 7_565
C11 P1 C10 106.0(10) . .
C11 P1 C21 101.9(9) . .
C10 P1 C21 103.6(8) . .
C11 P1 Ir 113.8(8) . .
C10 P1 Ir 112.7(6) . .
C21 P1 Ir 117.4(7) . .
C41 P2 C31 103.1(3) . .
C41 P2 C20 108.5(4) . 7_565
C31 P2 C20 106.2(6) . 7_565
C41 P2 C10 98.2(4) . .
C31 P2 C10 100.8(5) . .
C41 P2 Ru 112.4(2) . .
C31 P2 Ru 119.8(2) . .
C20 P2 Ru 106.3(4) 7_565 .
C10 P2 Ru 119.3(4) . .
C61 P3 C20 106.0(8) . .
C61 P3 C51 104.9(11) . .
C20 P3 C51 102.9(10) . .
C61 P3 Ir 118.1(8) . .
C20 P3 Ir 111.0(7) . .
C51 P3 Ir 112.6(6) . .
O1 C1 Ir 170.6(10) . .
O2 C2 Ru 174.2(8) . .
O3 C3 Ru 176.9(7) . .
O4 C4 Ir 133.1(6) . 7_565
O4 C4 Ir 133.1(6) . .
O4 C4 Ru 137.6(6) . .
Ir C4 Ru 88.9(3) 7_565 .
Ir C4 Ru 88.9(3) . .
C6 C5 Ir 141.5(5) . .
C6 C5 Ir 141.5(5) . 7_565
C6 C5 Ru 129.1(5) . .
Ir C5 Ru 88.9(3) . .
Ir C5 Ru 88.9(3) 7_565 .
C5 C6 C7 130.1(7) . .
C9 C7 C6 117.3(9) . .
C9 C7 C8 118.3(9) . .
C6 C7 C8 124.4(7) . .
P1 C10 P2 108.3(6) . .
C12 C11 C16 113.7(19) . .
C12 C11 P1 124.2(19) . .
C16 C11 P1 122.0(14) . .
C13 C12 C11 123.3(19) . .
C14 C13 C12 120.9(19) . .
C13 C14 C15 122(2) . .
C14 C15 C16 118(2) . .
C15 C16 C11 122.0(18) . .
P2 C20 P3 116.0(7) 7_565 .
C22 C21 C26 120.3(17) . .
C22 C21 P1 119.9(15) . .
C26 C21 P1 119.8(18) . .
C23 C22 C21 116.4(18) . .
C24 C23 C22 122(2) . .
C25 C24 C23 121(4) . .
C24 C25 C26 123(3) . .
C25 C26 C21 117(2) . .
C32 C31 C36 117.6(6) . .
C32 C31 P2 122.4(5) . .
C36 C31 P2 120.0(5) . .
C33 C32 C31 120.9(6) . .
C34 C33 C32 120.6(7) . .
C35 C34 C33 119.2(7) . .
C34 C35 C36 121.4(7) . .
C35 C36 C31 120.3(7) . .
C46 C41 C42 118.3(7) . .
C46 C41 P2 119.0(5) . .
C42 C41 P2 122.6(5) . .
C41 C42 C43 120.2(8) . .
C44 C43 C42 120.7(8) . .
C43 C44 C45 119.9(8) . .
C44 C45 C46 120.4(9) . .
C41 C46 C45 120.5(8) . .
C56 C51 C52 124(2) . .
C56 C51 P3 123.6(18) . .
C52 C51 P3 112(2) . .
C51 C52 C53 118(2) . .
C54 C53 C52 117.2(19) . .
C55 C54 C53 122(2) . .
C54 C55 C56 120(2) . .
C51 C56 C55 119(2) . .
C66 C61 C62 118(2) . .
C66 C61 P3 121.6(19) . .
C62 C61 P3 120.6(14) . .
C61 C62 C63 120.4(17) . .
C64 C63 C62 120(2) . .
C63 C64 C65 119(3) . .
C66 C65 C64 122(3) . .
C61 C66 C65 120(3) . .
O5 S O5 116.8(13) . 7_575
O5 S O6 115.0(8) . .
O5 S O6 115.0(8) 7_575 .
O5 S C30 103.3(8) . .
O5 S C30 103.3(8) 7_575 .
O6 S C30 100.4(10) . .
F6 C30 F5 104.0(12) . .
F6 C30 F5 104.0(12) . 7_575
F5 C30 F5 111.4(18) . 7_575
F6 C30 S 113.0(18) . .
F5 C30 S 112.0(10) . .
F5 C30 S 112.0(10) 7_575 .

loop_
_geom_bond_atom_site_label_1
_geom_bond_atom_site_label_2
_geom_bond_distance
_geom_bond_site_symmetry_2
Ir C1 1.878(10) .
Ir C4 2.051(7) .
Ir C5 2.061(8) .
Ir P3 2.339(5) .
Ir P1 2.341(5) .
Ir Ru 2.9553(6) .
Ru C3 1.925(7) .
Ru C2 1.946(7) .
Ru C5 2.158(7) .
Ru C4 2.166(8) .
Ru P2 2.3806(17) .
Ru P2 2.3807(17) 7_565
Ru Ir 2.9554(6) 7_565
P1 C11 1.75(2) .
P1 C10 1.817(15) .
P1 C21 1.841(19) .
P2 C41 1.818(6) .
P2 C31 1.823(6) .
P2 C20 1.836(15) 7_565
P2 C10 1.856(15) .
P3 C61 1.81(2) .
P3 C20 1.842(15) .
P3 C51 1.90(3) .
O1 C1 1.149(12) .
O2 C2 1.134(9) .
O3 C3 1.130(9) .
O4 C4 1.160(10) .
C4 Ir 2.051(7) 7_565
C5 C6 1.346(10) .
C5 Ir 2.061(8) 7_565
C6 C7 1.452(10) .
C7 C9 1.244(15) .
C7 C8 1.469(11) .
C11 C12 1.40(3) .
C11 C16 1.46(3) .
C12 C13 1.37(3) .
C13 C14 1.34(3) .
C14 C15 1.38(4) .
C15 C16 1.41(3) .
C20 P2 1.836(15) 7_565
C21 C22 1.38(3) .
C21 C26 1.42(2) .
C22 C23 1.35(3) .
C23 C24 1.34(6) .
C24 C25 1.27(6) .
C25 C26 1.35(5) .
C31 C32 1.384(8) .
C31 C36 1.391(9) .
C32 C33 1.382(9) .
C33 C34 1.370(11) .
C34 C35 1.349(11) .
C35 C36 1.384(10) .
C41 C46 1.364(9) .
C41 C42 1.380(8) .
C42 C43 1.384(11) .
C43 C44 1.334(13) .
C44 C45 1.361(13) .
C45 C46 1.380(11) .
C51 C56 1.29(4) .
C51 C52 1.38(3) .
C52 C53 1.41(3) .
C53 C54 1.39(3) .
C54 C55 1.34(4) .
C55 C56 1.41(3) .
C61 C66 1.37(2) .
C61 C62 1.43(3) .
C62 C63 1.43(2) .
C63 C64 1.35(4) .
C64 C65 1.39(7) .
C65 C66 1.39(5) .
S O5 1.337(11) .
S O5 1.337(11) 7_575
S O6 1.509(16) .
S C30 1.70(2) .
F5 C30 1.310(13) .
F6 C30 1.266(19) .
C30 F5 1.310(13) 7_575

loop_
_geom_torsion_atom_site_label_1
_geom_torsion_atom_site_label_2
_geom_torsion_atom_site_label_3
_geom_torsion_atom_site_label_4
_geom_torsion
_geom_torsion_site_symmetry_1
_geom_torsion_site_symmetry_4
C1 Ir Ru C3 -178.1(8) . .
C4 Ir Ru C3 179.61(5) . .
C5 Ir Ru C3 9.28(6) . .
P3 Ir Ru C3 87.3(2) . .
P1 Ir Ru C3 -75.03(18) . .
C1 Ir Ru C2 -7.2(8) . .
C4 Ir Ru C2 -9.47(6) . .
C5 Ir Ru C2 -179.80(5) . .
P3 Ir Ru C2 -101.8(2) . .
P1 Ir Ru C2 95.89(18) . .
C1 Ir Ru C5 172.6(8) . .
C4 Ir Ru C5 170.33(6) . .
P3 Ir Ru C5 78.0(2) . .
P1 Ir Ru C5 -84.31(18) . .
C1 Ir Ru C4 2.3(8) . .
C5 Ir Ru C4 -170.33(6) . .
P3 Ir Ru C4 -92.4(2) . .
P1 Ir Ru C4 105.36(18) . .
C1 Ir Ru P2 -95.4(8) . .
C4 Ir Ru P2 -97.73(5) . .
C5 Ir Ru P2 91.94(5) . .
P3 Ir Ru P2 169.9(2) . .
P1 Ir Ru P2 7.63(18) . .
C1 Ir Ru P2 90.3(8) . 7_565
C4 Ir Ru P2 88.00(5) . 7_565
C5 Ir Ru P2 -82.33(5) . 7_565
P3 Ir Ru P2 -4.4(2) . 7_565
P1 Ir Ru P2 -166.64(18) . 7_565
C1 Ir Ru Ir 87.5(8) . 7_565
C4 Ir Ru Ir 85.14(4) . 7_565
C5 Ir Ru Ir -85.19(4) . 7_565
P3 Ir Ru Ir -7.22(19) . 7_565
P1 Ir Ru Ir -169.50(18) . 7_565
C1 Ir P1 C11 -76.2(9) . .
C4 Ir P1 C11 -175.7(9) . .
C5 Ir P1 C11 90.4(9) . .
P3 Ir P1 C11 24.4(9) . .
Ru Ir P1 C11 137.0(9) . .
C1 Ir P1 C10 163.0(6) . .
C4 Ir P1 C10 63.5(6) . .
C5 Ir P1 C10 -30.3(6) . .
P3 Ir P1 C10 -96.4(6) . .
Ru Ir P1 C10 16.3(5) . .
C1 Ir P1 C21 42.7(8) . .
C4 Ir P1 C21 -56.8(8) . .
C5 Ir P1 C21 -150.6(7) . .
P3 Ir P1 C21 143.3(8) . .
Ru Ir P1 C21 -104.0(7) . .
C3 Ru P2 C41 -13.4(3) . .
C2 Ru P2 C41 77.9(3) . .
C5 Ru P2 C41 -103.3(3) . .
C4 Ru P2 C41 169.0(3) . .
P2 Ru P2 C41 -89.2(7) 7_565 .
Ir Ru P2 C41 -147.6(2) . .
Ir Ru P2 C41 -147.1(2) 7_565 .
C3 Ru P2 C31 -134.6(3) . .
C2 Ru P2 C31 -43.3(3) . .
C5 Ru P2 C31 135.5(3) . .
C4 Ru P2 C31 47.8(3) . .
P2 Ru P2 C31 149.6(6) 7_565 .
Ir Ru P2 C31 91.2(2) . .
Ir Ru P2 C31 91.7(2) 7_565 .
C3 Ru P2 C20 105.1(6) . 7_565
C2 Ru P2 C20 -163.6(6) . 7_565
C5 Ru P2 C20 15.2(6) . 7_565
C4 Ru P2 C20 -72.5(5) . 7_565
P2 Ru P2 C20 29.4(9) 7_565 7_565
Ir Ru P2 C20 -29.0(5) . 7_565
Ir Ru P2 C20 -28.6(5) 7_565 7_565
C3 Ru P2 C10 100.7(6) . .
C2 Ru P2 C10 -168.0(6) . .
C5 Ru P2 C10 10.8(6) . .
C4 Ru P2 C10 -76.9(6) . .
P2 Ru P2 C10 25.0(9) 7_565 .
Ir Ru P2 C10 -33.5(6) . .
Ir Ru P2 C10 -33.0(6) 7_565 .
C1 Ir P3 C61 -44.1(8) . .
C4 Ir P3 C61 54.6(8) . .
C5 Ir P3 C61 147.9(8) . .
P1 Ir P3 C61 -144.7(8) . .
Ru Ir P3 C61 101.7(7) . .
C1 Ir P3 C20 -166.8(6) . .
C4 Ir P3 C20 -68.0(6) . .
C5 Ir P3 C20 25.2(5) . .
P1 Ir P3 C20 92.6(6) . .
Ru Ir P3 C20 -20.9(5) . .
C1 Ir P3 C51 78.5(11) . .
C4 Ir P3 C51 177.2(11) . .
C5 Ir P3 C51 -89.5(11) . .
P1 Ir P3 C51 -22.1(12) . .
Ru Ir P3 C51 -135.7(11) . .
C4 Ir C1 O1 164(8) . .
C5 Ir C1 O1 -41(9) . .
P3 Ir C1 O1 -103(8) . .
P1 Ir C1 O1 58(8) . .
Ru Ir C1 O1 163(7) . .
C3 Ru C2 O2 0.000(11) . .
C5 Ru C2 O2 180.00(3) . .
C4 Ru C2 O2 180.000(11) . .
P2 Ru C2 O2 -89.25(4) . .
P2 Ru C2 O2 89.25(4) 7_565 .
Ir Ru C2 O2 -173.44(4) . .
Ir Ru C2 O2 173.44(4) 7_565 .
C2 Ru C3 O3 0.000(16) . .
C5 Ru C3 O3 180.000(16) . .
C4 Ru C3 O3 180.000(14) . .
P2 Ru C3 O3 93.26(4) . .
P2 Ru C3 O3 -93.26(4) 7_565 .
Ir Ru C3 O3 173.54(4) . .
Ir Ru C3 O3 -173.54(4) 7_565 .
C1 Ir C4 O4 -4.9(5) . .
C5 Ir C4 O4 -179.16(14) . .
P3 Ir C4 O4 -97.1(2) . .
P1 Ir C4 O4 89.4(3) . .
Ru Ir C4 O4 173.78(15) . .
C1 Ir C4 Ir 91.4(5) . 7_565
C5 Ir C4 Ir -82.82(5) . 7_565
P3 Ir C4 Ir -0.79(19) . 7_565
P1 Ir C4 Ir -174.27(18) . 7_565
Ru Ir C4 Ir -89.88(4) . 7_565
C1 Ir C4 Ru -178.7(5) . .
C5 Ir C4 Ru 7.06(5) . .
P3 Ir C4 Ru 89.09(19) . .
P1 Ir C4 Ru -84.40(19) . .
C3 Ru C4 O4 180.000(10) . .
C2 Ru C4 O4 0.000(1) . .
C5 Ru C4 O4 180.0 . .
P2 Ru C4 O4 -93.29(4) . .
P2 Ru C4 O4 93.29(4) 7_565 .
Ir Ru C4 O4 -173.27(3) . .
Ir Ru C4 O4 173.27(3) 7_565 .
C3 Ru C4 Ir 6.73(4) . 7_565
C2 Ru C4 Ir -173.27(3) . 7_565
C5 Ru C4 Ir 6.73(3) . 7_565
P2 Ru C4 Ir 93.44(5) . 7_565
P2 Ru C4 Ir -79.98(5) 7_565 7_565
Ir Ru C4 Ir 13.46(6) . 7_565
C3 Ru C4 Ir -6.73(4) . .
C2 Ru C4 Ir 173.27(3) . .
C5 Ru C4 Ir -6.73(3) . .
P2 Ru C4 Ir 79.98(5) . .
P2 Ru C4 Ir -93.44(5) 7_565 .
Ir Ru C4 Ir -13.46(6) 7_565 .
C1 Ir C5 C6 26.3(19) . .
C4 Ir C5 C6 -178.73(17) . .
P3 Ir C5 C6 89.4(3) . .
P1 Ir C5 C6 -72.9(2) . .
Ru Ir C5 C6 -171.64(18) . .
C1 Ir C5 Ir -72.2(19) . 7_565
C4 Ir C5 Ir 82.79(5) . 7_565
P3 Ir C5 Ir -9.11(19) . 7_565
P1 Ir C5 Ir -171.38(17) . 7_565
Ru Ir C5 Ir 89.87(3) . 7_565
C1 Ir C5 Ru -162.1(19) . .
C4 Ir C5 Ru -7.09(5) . .
P3 Ir C5 Ru -98.98(19) . .
P1 Ir C5 Ru 98.75(17) . .
C3 Ru C5 C6 0.0 . .
C2 Ru C5 C6 180.000(15) . .
C4 Ru C5 C6 180.0 . .
P2 Ru C5 C6 89.18(4) . .
P2 Ru C5 C6 -89.18(4) 7_565 .
Ir Ru C5 C6 173.30(3) . .
Ir Ru C5 C6 -173.30(3) 7_565 .
C3 Ru C5 Ir -173.30(3) . .
C2 Ru C5 Ir 6.70(4) . .
C4 Ru C5 Ir 6.70(3) . .
P2 Ru C5 Ir -84.12(4) . .
P2 Ru C5 Ir 97.52(6) 7_565 .
Ir Ru C5 Ir 13.40(6) 7_565 .
C3 Ru C5 Ir 173.30(3) . 7_565
C2 Ru C5 Ir -6.70(4) . 7_565
C4 Ru C5 Ir -6.70(3) . 7_565
P2 Ru C5 Ir -97.52(6) . 7_565
P2 Ru C5 Ir 84.12(4) 7_565 7_565
Ir Ru C5 Ir -13.40(6) . 7_565
Ir C5 C6 C7 -10.80(16) . .
Ir C5 C6 C7 10.80(16) 7_565 .
Ru C5 C6 C7 180.0 . .
C5 C6 C7 C9 180.0 . .
C5 C6 C7 C8 0.0 . .
C11 P1 C10 P2 -164.9(8) . .
C21 P1 C10 P2 88.2(10) . .
Ir P1 C10 P2 -39.8(9) . .
C41 P2 C10 P1 173.9(7) . .
C31 P2 C10 P1 -80.9(7) . .
C20 P2 C10 P1 34(3) 7_565 .
Ru P2 C10 P1 52.5(10) . .
C10 P1 C11 C12 170.2(15) . .
C21 P1 C11 C12 -81.7(17) . .
Ir P1 C11 C12 45.8(18) . .
C10 P1 C11 C16 -6.0(17) . .
C21 P1 C11 C16 102.1(16) . .
Ir P1 C11 C16 -130.4(13) . .
C16 C11 C12 C13 2(3) . .
P1 C11 C12 C13 -174.5(17) . .
C11 C12 C13 C14 -2(3) . .
C12 C13 C14 C15 1(4) . .
C13 C14 C15 C16 -2(4) . .
C14 C15 C16 C11 2(3) . .
C12 C11 C16 C15 -2(3) . .
P1 C11 C16 C15 174.5(18) . .
C61 P3 C20 P2 -78.5(12) . 7_565
C51 P3 C20 P2 171.6(10) . 7_565
Ir P3 C20 P2 51.0(10) . 7_565
C11 P1 C21 C22 137.0(15) . .
C10 P1 C21 C22 -113.1(14) . .
Ir P1 C21 C22 11.9(16) . .
C11 P1 C21 C26 -43(2) . .
C10 P1 C21 C26 66.5(18) . .
Ir P1 C21 C26 -168.5(15) . .
C26 C21 C22 C23 0(3) . .
P1 C21 C22 C23 179.5(15) . .
C21 C22 C23 C24 0(4) . .
C22 C23 C24 C25 0(6) . .
C23 C24 C25 C26 1(7) . .
C24 C25 C26 C21 -2(5) . .
C22 C21 C26 C25 1(4) . .
P1 C21 C26 C25 -179(2) . .
C41 P2 C31 C32 -123.3(5) . .
C20 P2 C31 C32 122.7(6) 7_565 .
C10 P2 C31 C32 135.6(6) . .
Ru P2 C31 C32 2.5(6) . .
C41 P2 C31 C36 58.3(6) . .
C20 P2 C31 C36 -55.7(7) 7_565 .
C10 P2 C31 C36 -42.9(7) . .
Ru P2 C31 C36 -176.0(5) . .
C36 C31 C32 C33 0.6(10) . .
P2 C31 C32 C33 -177.8(5) . .
C31 C32 C33 C34 -0.5(11) . .
C32 C33 C34 C35 0.8(13) . .
C33 C34 C35 C36 -1.4(14) . .
C34 C35 C36 C31 1.6(14) . .
C32 C31 C36 C35 -1.2(12) . .
P2 C31 C36 C35 177.3(7) . .
C31 P2 C41 C46 47.4(7) . .
C20 P2 C41 C46 159.7(8) 7_565 .
C10 P2 C41 C46 150.5(8) . .
Ru P2 C41 C46 -83.0(7) . .
C31 P2 C41 C42 -138.0(6) . .
C20 P2 C41 C42 -25.6(9) 7_565 .
C10 P2 C41 C42 -34.8(8) . .
Ru P2 C41 C42 91.6(6) . .
C46 C41 C42 C43 -1.4(13) . .
P2 C41 C42 C43 -176.0(7) . .
C41 C42 C43 C44 1.7(15) . .
C42 C43 C44 C45 -0.7(17) . .
C43 C44 C45 C46 -0.5(18) . .
C42 C41 C46 C45 0.2(14) . .
P2 C41 C46 C45 175.1(8) . .
C44 C45 C46 C41 0.8(17) . .
C61 P3 C51 C56 -110(2) . .
C20 P3 C51 C56 0(2) . .
Ir P3 C51 C56 119.8(19) . .
C61 P3 C51 C52 71.9(18) . .
C20 P3 C51 C52 -177.4(17) . .
Ir P3 C51 C52 -57.8(19) . .
C56 C51 C52 C53 3(4) . .
P3 C51 C52 C53 -179.9(17) . .
C51 C52 C53 C54 -2(3) . .
C52 C53 C54 C55 3(4) . .
C53 C54 C55 C56 -3(5) . .
C52 C51 C56 C55 -3(4) . .
P3 C51 C56 C55 -179.9(18) . .
C54 C55 C56 C51 3(4) . .
C20 P3 C61 C66 -54.2(19) . .
C51 P3 C61 C66 54.2(19) . .
Ir P3 C61 C66 -179.4(14) . .
C20 P3 C61 C62 121.9(14) . .
C51 P3 C61 C62 -129.6(15) . .
Ir P3 C61 C62 -3.2(17) . .
C66 C61 C62 C63 -2(3) . .
P3 C61 C62 C63 -178.8(13) . .
C61 C62 C63 C64 -1(3) . .
C62 C63 C64 C65 1(4) . .
C63 C64 C65 C66 3(5) . .
C62 C61 C66 C65 6(3) . .
P3 C61 C66 C65 -178(2) . .
C64 C65 C66 C61 -7(5) . .
O5 S C30 F6 -61.0(7) . .
O5 S C30 F6 61.0(7) 7_575 .
O6 S C30 F6 180.000(1) . .
O5 S C30 F5 -178.1(12) . .
O5 S C30 F5 -56.0(14) 7_575 .
O6 S C30 F5 63.0(11) . .
O5 S C30 F5 56.0(14) . 7_575
O5 S C30 F5 178.1(12) 7_575 7_575
O6 S C30 F5 -63.0(11) . 7_575

loop_
_platon_squeeze_void_nr
_platon_squeeze_void_average_x
_platon_squeeze_void_average_y
_platon_squeeze_void_average_z
_platon_squeeze_void_volume
_platon_squeeze_void_count_electrons
_platon_squeeze_void_content
1 0.446 0.250 -0.047 427 139 ' '
2 0.946 0.250 0.547 427 144 ' '
3 0.054 0.750 0.453 427 138 ' '
4 0.554 0.750 1.047 427 145 ' '
